data_7122943
loop_
_publ_author_name
'Singh, Ashish'
'Samanta, Debabrata'
'Boro, Mrinal'
'Maji, Tapas Kumar'

_publ_section_title
;
 Gfp chromophore integrated conjugated microporous polymers: Topological
 and ESPT effect on emission properties
;
_journal_name_full 'Chemical Communications'
_journal_paper_doi 10.1039/C9CC00357F
_journal_year 2019
_chemical_formula_moiety '2(C18 H13 I3 N2 O2), C2 O'
_chemical_formula_sum 'C38 H26 I6 N4 O5'
_chemical_formula_weight 1380.03
_chemical_name_systematic
;
 ?
;
_space_group_crystal_system monoclinic
_space_group_IT_number 14
_space_group_name_Hall '-P 2ybc'
_space_group_name_H-M_alt 'P 1 21/c 1'
_symmetry_space_group_name_Hall '-P 2ybc'
_symmetry_space_group_name_H-M 'P 1 21/c 1'
_atom_sites_solution_hydrogens geom
_atom_sites_solution_primary iterative
_atom_sites_solution_secondary difmap
_audit_block_doi 10.5517/ccdc.csd.cc20m3pg
_audit_creation_date 2018-04-06
_audit_creation_method
;
Olex2 1.2
(compiled 2017.03.28 svn.r3405 for OlexSys, GUI svn.r5337)
;
_audit_update_record
;
2018-09-03 deposited with the CCDC.
2019-02-04 downloaded from the CCDC.
;
_cell_angle_alpha 90.00
_cell_angle_beta 92.303(3)
_cell_angle_gamma 90.00
_cell_formula_units_Z 2
_cell_length_a 4.2188(2)
_cell_length_b 32.6154(16)
_cell_length_c 15.1566(8)
_cell_measurement_reflns_used 9621
_cell_measurement_temperature 298(2)
_cell_measurement_theta_max 24.83
_cell_measurement_theta_min 2.50
_cell_volume 2083.83(18)
_computing_cell_refinement 'Bruker SAINT'
_computing_data_collection 'Bruker APEX2'
_computing_data_reduction 'Bruker SAINT'
_computing_molecular_graphics 'Olex2 (Dolomanov et al., 2009)'
_computing_publication_material 'Olex2 (Dolomanov et al., 2009)'
_computing_structure_refinement 'ShelXL (Sheldrick, 2015)'
_computing_structure_solution
;
Superflip (Palatinus & Chapuis, 2007;Palatinus & van der Lee, 2008;
Palatinus et al., 2012)
;
_diffrn_ambient_temperature 298.00
_diffrn_measured_fraction_theta_full 0.994
_diffrn_measured_fraction_theta_max 0.994
_diffrn_measurement_device_type 'Bruker APEX-II CCD'
_diffrn_measurement_method '\f and \w scans'
_diffrn_radiation_monochromator graphite
_diffrn_radiation_type MoK\a
_diffrn_radiation_wavelength 0.71073
_diffrn_reflns_av_R_equivalents 0.1200
_diffrn_reflns_av_unetI/netI 0.0736
_diffrn_reflns_limit_h_max 5
_diffrn_reflns_limit_h_min -5
_diffrn_reflns_limit_k_max 39
_diffrn_reflns_limit_k_min -39
_diffrn_reflns_limit_l_max 18
_diffrn_reflns_limit_l_min -18
_diffrn_reflns_number 53472
_diffrn_reflns_theta_full 25.74
_diffrn_reflns_theta_max 25.74
_diffrn_reflns_theta_min 2.31
_diffrn_source 'fine-focus sealed tube'
_diffrn_standards_number 0
_exptl_absorpt_coefficient_mu 4.518
_exptl_absorpt_correction_T_max 0.581
_exptl_absorpt_correction_T_min 0.513
_exptl_absorpt_correction_type empirical
_exptl_absorpt_process_details sadabs
_exptl_crystal_colour Yellow
_exptl_crystal_density_diffrn 2.199
_exptl_crystal_density_method 'not measured'
_exptl_crystal_description block
_exptl_crystal_F_000 1280
_exptl_crystal_size_max 0.15
_exptl_crystal_size_mid 0.14
_exptl_crystal_size_min 0.12
_refine_diff_density_max 1.083
_refine_diff_density_min -0.928
_refine_diff_density_rms 0.179
_refine_ls_extinction_method none
_refine_ls_goodness_of_fit_ref 1.125
_refine_ls_hydrogen_treatment constr
_refine_ls_matrix_type full
_refine_ls_number_parameters 233
_refine_ls_number_reflns 3959
_refine_ls_number_restraints 0
_refine_ls_restrained_S_all 1.125
_refine_ls_R_factor_all 0.1164
_refine_ls_R_factor_gt 0.0680
_refine_ls_shift/su_max 0.001
_refine_ls_shift/su_mean 0.000
_refine_ls_structure_factor_coef Fsqd
_refine_ls_weighting_details 'calc w=1/[\s^2^(Fo^2^)+(0.0237P)^2^+23.0284P] where P=(Fo^2^+2Fc^2^)/3'
_refine_ls_weighting_scheme calc
_refine_ls_wR_factor_gt 0.1039
_refine_ls_wR_factor_ref 0.1166
_reflns_number_gt 2686
_reflns_number_total 3959
_reflns_threshold_expression >2sigma(I)
_cod_data_source_file c9cc00357f2.cif
_cod_data_source_block o-MBDI-I3
_cod_database_code 7122943
_olex2_refinement_description
;
1. Fixed Uiso
 At 1.2 times of:
  All C(H) groups
 At 1.5 times of:
  All C(H,H,H) groups
2.a Aromatic/amide H refined with riding coordinates:
 C14(H14), C12(H12), C10(H10), C3(H3), C5(H5), C2(H2), C6(H6)
2.b Idealised Me refined as rotating group:
 C17(H17A,H17B,H17C), C18(H18A,H18B,H18C)
;
_olex2_submission_special_instructions 'No special instructions were received'

loop_
_space_group_symop_id
_space_group_symop_operation_xyz
1 'x, y, z'
2 '-x, y+1/2, -z+1/2'
3 '-x, -y, -z'
4 'x, -y-1/2, z-1/2'

loop_
_atom_site_label
_atom_site_type_symbol
_atom_site_fract_x
_atom_site_fract_y
_atom_site_fract_z
_atom_site_U_iso_or_equiv
_atom_site_adp_type
_atom_site_occupancy
_atom_site_calc_flag
_atom_site_site_symmetry_order
_atom_site_refinement_flags_posn
_atom_site_refinement_flags_adp
_atom_site_refinement_flags_occupancy
I2 I 1.43685(19) 0.67399(2) 0.42477(5) 0.0383(2) Uani 1 d 1 . . .
I3 I 0.8030(2) 0.61043(2) 0.09279(5) 0.0498(3) Uani 1 d 1 . . .
I1 I 1.2795(2) 1.06429(2) 0.12236(6) 0.0497(3) Uani 1 d 1 . . .
C16 C 0.889(3) 0.7002(3) 0.1409(6) 0.031(3) Uani 1 d 1 . . .
C15 C 0.962(3) 0.6607(3) 0.1699(6) 0.031(3) Uani 1 d 1 . . .
C11 C 0.982(3) 0.7333(3) 0.1965(6) 0.030(2) Uani 1 d 1 . . .
C14 C 1.120(3) 0.6528(3) 0.2493(7) 0.036(3) Uani 1 d 1 . . .
H14 H 1.1640 0.6261 0.2675 0.043 Uiso 1 calc 1 R . .
N2 N 1.176(2) 0.8179(3) 0.2791(5) 0.041(2) Uani 1 d 1 . . .
C12 C 1.148(3) 0.7259(3) 0.2756(6) 0.031(3) Uani 1 d 1 . . .
H12 H 1.2164 0.7477 0.3112 0.037 Uiso 1 calc 1 R . .
C10 C 0.902(3) 0.7751(3) 0.1656(7) 0.037(3) Uani 1 d 1 . . .
H10 H 0.7767 0.7768 0.1139 0.044 Uiso 1 calc 1 R . .
C8 C 0.988(3) 0.8109(3) 0.2024(7) 0.040(3) Uani 1 d 1 . . .
N1 N 1.049(2) 0.8790(2) 0.2163(5) 0.038(2) Uani 1 d 1 . . .
C4 C 1.082(3) 0.9216(3) 0.1954(7) 0.039(3) Uani 1 d 1 . . .
C17 C 1.389(3) 0.8776(4) 0.3584(8) 0.054(4) Uani 1 d 1 . . .
H17A H 1.2454 0.8901 0.3980 0.081 Uiso 1 calc 1 GR . .
H17B H 1.5243 0.8983 0.3351 0.081 Uiso 1 calc 1 GR . .
H17C H 1.5158 0.8575 0.3896 0.081 Uiso 1 calc 1 GR . .
C7 C 1.205(3) 0.8575(3) 0.2845(7) 0.039(3) Uani 1 d 1 . . .
C9 C 0.897(3) 0.8504(3) 0.1604(7) 0.037(3) Uani 1 d 1 . . .
O1 O 0.7248(18) 0.7070(2) 0.0627(4) 0.0382(19) Uani 1 d 1 . . .
O2 O 0.734(2) 0.8583(2) 0.0963(5) 0.063(3) Uani 1 d 1 . . .
C3 C 1.204(3) 0.9322(3) 0.1158(7) 0.048(3) Uani 1 d 1 . . .
H3 H 1.2547 0.9119 0.0756 0.058 Uiso 1 calc 1 R . .
C5 C 1.008(4) 0.9521(4) 0.2537(8) 0.062(4) Uani 1 d 1 . . .
H5 H 0.9237 0.9453 0.3076 0.075 Uiso 1 calc 1 R . .
C2 C 1.251(3) 0.9731(3) 0.0956(8) 0.055(4) Uani 1 d 1 . . .
H2 H 1.3328 0.9801 0.0415 0.066 Uiso 1 calc 1 R . .
C6 C 1.058(4) 0.9928(3) 0.2322(8) 0.061(4) Uani 1 d 1 . . .
H6 H 1.0073 1.0135 0.2716 0.073 Uiso 1 calc 1 R . .
C13 C 1.212(3) 0.6860(3) 0.3012(7) 0.032(3) Uani 1 d 1 . . .
C1 C 1.182(3) 1.0025(3) 0.1528(7) 0.040(3) Uani 1 d 1 . . .
C18 C 0.916(3) 0.7133(4) -0.0114(7) 0.059(4) Uani 1 d 1 . . .
H18A H 0.7830 0.7207 -0.0618 0.089 Uiso 1 calc 1 GR . .
H18B H 1.0284 0.6885 -0.0238 0.089 Uiso 1 calc 1 GR . .
H18C H 1.0649 0.7349 0.0014 0.089 Uiso 1 calc 1 GR . .
O3 O 1.0000 1.0000 0.5000 0.232(14) Uiso 1 d 2 S T P
C19 C 0.649(7) 1.0008(12) 0.490(3) 0.211(14) Uiso 1 d 1 . . .

loop_
_atom_site_aniso_label
_atom_site_aniso_U_11
_atom_site_aniso_U_22
_atom_site_aniso_U_33
_atom_site_aniso_U_23
_atom_site_aniso_U_13
_atom_site_aniso_U_12
I2 0.0508(5) 0.0324(4) 0.0312(4) 0.0029(3) -0.0028(3) 0.0027(4)
I3 0.0707(6) 0.0315(4) 0.0463(5) -0.0065(3) -0.0076(4) -0.0077(4)
I1 0.0630(6) 0.0259(4) 0.0612(5) 0.0004(4) 0.0152(4) -0.0039(4)
C16 0.044(7) 0.028(5) 0.021(5) 0.005(4) 0.002(5) -0.005(5)
C15 0.040(7) 0.028(5) 0.026(6) -0.009(4) 0.007(5) -0.007(5)
C11 0.032(7) 0.028(5) 0.030(6) 0.009(4) -0.008(5) 0.002(5)
C14 0.054(8) 0.021(5) 0.033(6) 0.003(5) 0.013(6) 0.000(5)
N2 0.066(7) 0.036(5) 0.022(5) 0.009(4) 0.000(5) -0.001(5)
C12 0.044(7) 0.021(5) 0.028(6) -0.005(4) 0.001(5) 0.000(5)
C10 0.052(8) 0.025(5) 0.032(6) 0.000(5) -0.006(5) 0.003(5)
C8 0.068(9) 0.025(6) 0.028(6) 0.005(5) 0.005(6) 0.003(5)
N1 0.071(7) 0.021(4) 0.022(5) -0.003(4) 0.001(5) -0.001(4)
C4 0.055(8) 0.033(6) 0.030(6) -0.009(5) 0.001(6) -0.008(6)
C17 0.075(10) 0.042(7) 0.044(7) -0.006(6) -0.005(7) -0.022(7)
C7 0.051(8) 0.039(7) 0.026(6) 0.004(5) 0.003(5) -0.005(6)
C9 0.058(8) 0.027(6) 0.028(6) -0.003(5) 0.001(6) 0.006(6)
O1 0.051(5) 0.033(4) 0.030(4) 0.002(3) 0.001(4) -0.001(4)
O2 0.109(8) 0.031(4) 0.045(5) -0.005(4) -0.026(5) 0.011(5)
C3 0.083(10) 0.031(6) 0.033(6) 0.000(5) 0.020(6) 0.004(6)
C5 0.103(12) 0.043(7) 0.044(7) -0.008(6) 0.036(8) -0.017(8)
C2 0.093(11) 0.028(6) 0.045(7) 0.003(5) 0.029(7) 0.002(7)
C6 0.105(12) 0.031(7) 0.048(8) -0.008(6) 0.021(8) -0.008(7)
C13 0.035(7) 0.030(6) 0.031(6) 0.000(5) 0.006(5) 0.011(5)
C1 0.063(9) 0.021(5) 0.036(6) 0.001(5) -0.001(6) -0.003(5)
C18 0.099(12) 0.053(8) 0.026(6) 0.006(6) 0.006(7) 0.003(8)

loop_
_atom_type_symbol
_atom_type_description
_atom_type_scat_dispersion_real
_atom_type_scat_dispersion_imag
_atom_type_scat_source
C C 0.0033 0.0016 'International Tables Vol C Tables 4.2.6.8 and 6.1.1.4'
H H 0.0000 0.0000 'International Tables Vol C Tables 4.2.6.8 and 6.1.1.4'
N N 0.0061 0.0033 'International Tables Vol C Tables 4.2.6.8 and 6.1.1.4'
O O 0.0106 0.0060 'International Tables Vol C Tables 4.2.6.8 and 6.1.1.4'
I I -0.4742 1.8119 'International Tables Vol C Tables 4.2.6.8 and 6.1.1.4'
Cl Cl 0.1484 0.1585 'International Tables Vol C Tables 4.2.6.8 and 6.1.1.4'

loop_
_geom_angle_atom_site_label_1
_geom_angle_atom_site_label_2
_geom_angle_atom_site_label_3
_geom_angle
_geom_angle_site_symmetry_1
_geom_angle_site_symmetry_3
C15 C16 C11 117.7(9) . .
O1 C16 C15 121.5(9) . .
O1 C16 C11 120.8(9) . .
C16 C15 I3 118.8(7) . .
C14 C15 I3 118.2(7) . .
C14 C15 C16 122.9(9) . .
C16 C11 C10 117.5(9) . .
C12 C11 C16 120.1(9) . .
C12 C11 C10 122.3(9) . .
C15 C14 C13 117.8(9) . .
C7 N2 C8 105.2(9) . .
C13 C12 C11 119.5(9) . .
C8 C10 C11 128.3(10) . .
N2 C8 C9 110.1(9) . .
C10 C8 N2 128.6(10) . .
C10 C8 C9 121.3(10) . .
C7 N1 C4 127.2(9) . .
C7 N1 C9 107.7(8) . .
C9 N1 C4 124.1(9) . .
C3 C4 N1 118.7(9) . .
C5 C4 N1 122.2(10) . .
C5 C4 C3 119.1(10) . .
N2 C7 N1 114.4(10) . .
N2 C7 C17 122.0(10) . .
N1 C7 C17 123.6(10) . .
N1 C9 C8 102.5(9) . .
O2 C9 C8 131.9(10) . .
O2 C9 N1 125.6(10) . .
C16 O1 C18 115.2(9) . .
C4 C3 C2 119.8(10) . .
C4 C5 C6 120.1(11) . .
C1 C2 C3 120.8(11) . .
C1 C6 C5 119.6(11) . .
C14 C13 I2 117.8(7) . .
C12 C13 I2 120.1(7) . .
C12 C13 C14 122.0(10) . .
C2 C1 I1 119.7(8) . .
C2 C1 C6 120.5(10) . .
C6 C1 I1 119.8(8) . .
C19 O3 C19 179.998(3) . 3_776
C19 C19 O3 161(5) 3_676 .

loop_
_geom_bond_atom_site_label_1
_geom_bond_atom_site_label_2
_geom_bond_distance
_geom_bond_site_symmetry_2
I2 C13 2.102(10) .
I3 C15 2.107(9) .
I1 C1 2.112(10) .
C16 C15 1.392(13) .
C16 C11 1.416(14) .
C16 O1 1.366(12) .
C15 C14 1.376(14) .
C11 C12 1.385(14) .
C11 C10 1.477(13) .
C14 C13 1.384(14) .
N2 C8 1.400(14) .
N2 C7 1.302(13) .
C12 C13 1.382(13) .
C10 C8 1.336(14) .
C8 C9 1.481(14) .
N1 C4 1.433(13) .
N1 C7 1.392(14) .
N1 C9 1.400(13) .
C4 C3 1.376(15) .
C4 C5 1.373(15) .
C17 C7 1.489(15) .
C9 O2 1.195(13) .
O1 C18 1.424(13) .
C3 C2 1.384(14) .
C5 C6 1.387(16) .
C2 C1 1.334(14) .
C6 C1 1.369(15) .
O3 C19 1.48(3) .
O3 C19 1.48(3) 3_776
C19 C19 1.30(6) 3_676
